data_4126924
loop_
_publ_author_name
'Tian, Haiwen'
'Hong, Jianquan'
'Wang, Kai'
'Del Rosal, Iker'
'Maron, Laurent'
'Zhou, Xigeng'
'Zhang, Lixin'

_publ_section_title
;
 An Unprecedented Reaction Mode of phosphorus in phosphinidene rare-earth
 complex: a joint experimental-theoretical study.
;
_journal_name_full 'Journal of the American Chemical Society'
_journal_paper_doi 10.1021/jacs.7b11032
_journal_year 2017
_chemical_formula_sum 'C51 H65 N2 O2 S2 Y'
_chemical_formula_weight 891.08
_space_group_crystal_system monoclinic
_space_group_IT_number 14
_space_group_name_Hall '-P 2yn'
_space_group_name_H-M_alt 'P 1 21/n 1'
_symmetry_space_group_name_Hall '-P 2yn'
_symmetry_space_group_name_H-M 'P 1 21/n 1'
_atom_sites_solution_hydrogens geom
_audit_creation_method SHELXL-2014/7
_cell_angle_alpha 90
_cell_angle_beta 102.20(3)
_cell_angle_gamma 90
_cell_formula_units_Z 4
_cell_length_a 12.088(2)
_cell_length_b 20.287(4)
_cell_length_c 20.271(4)
_cell_measurement_reflns_used 5665
_cell_measurement_temperature 293(2)
_cell_measurement_theta_max 25.09
_cell_measurement_theta_min 2.28
_cell_volume 4858.8(17)
_computing_structure_refinement 'SHELXL-2014/7 (Sheldrick, 2014)'
_diffrn_ambient_temperature 293(2)
_diffrn_measured_fraction_theta_full 0.997
_diffrn_measured_fraction_theta_max 0.997
_diffrn_measurement_device_type 'Bruker P4'
_diffrn_measurement_method '\w scans'
_diffrn_radiation_type MoK\a
_diffrn_radiation_wavelength 0.71073
_diffrn_reflns_av_R_equivalents 0.0369
_diffrn_reflns_av_unetI/netI 0.0500
_diffrn_reflns_Laue_measured_fraction_full 0.997
_diffrn_reflns_Laue_measured_fraction_max 0.997
_diffrn_reflns_limit_h_max 14
_diffrn_reflns_limit_h_min -12
_diffrn_reflns_limit_k_max 24
_diffrn_reflns_limit_k_min -22
_diffrn_reflns_limit_l_max 23
_diffrn_reflns_limit_l_min -24
_diffrn_reflns_number 23710
_diffrn_reflns_point_group_measured_fraction_full 0.997
_diffrn_reflns_point_group_measured_fraction_max 0.997
_diffrn_reflns_theta_full 25.048
_diffrn_reflns_theta_max 25.048
_diffrn_reflns_theta_min 1.437
_exptl_absorpt_coefficient_mu 1.325
_exptl_absorpt_correction_T_max 0.746
_exptl_absorpt_correction_T_min 0.409
_exptl_absorpt_correction_type multi-scan
_exptl_absorpt_process_details sadabs
_exptl_crystal_colour yellow
_exptl_crystal_density_diffrn 1.218
_exptl_crystal_description block
_exptl_crystal_F_000 1888
_exptl_crystal_size_max 0.300
_exptl_crystal_size_mid 0.280
_exptl_crystal_size_min 0.100
_refine_diff_density_max 0.582
_refine_diff_density_min -0.359
_refine_diff_density_rms 0.053
_refine_ls_extinction_method none
_refine_ls_goodness_of_fit_ref 1.041
_refine_ls_hydrogen_treatment constr
_refine_ls_matrix_type full
_refine_ls_number_parameters 531
_refine_ls_number_reflns 8579
_refine_ls_number_restraints 6
_refine_ls_restrained_S_all 1.042
_refine_ls_R_factor_all 0.0697
_refine_ls_R_factor_gt 0.0419
_refine_ls_shift/su_max 0.002
_refine_ls_shift/su_mean 0.000
_refine_ls_structure_factor_coef Fsqd
_refine_ls_weighting_details 'w=1/[\s^2^(Fo^2^)+(0.0600P)^2^+0.6241P] where P=(Fo^2^+2Fc^2^)/3'
_refine_ls_weighting_scheme calc
_refine_ls_wR_factor_gt 0.1013
_refine_ls_wR_factor_ref 0.1140
_reflns_Friedel_coverage 0.000
_reflns_number_gt 6182
_reflns_number_total 8579
_reflns_threshold_expression 'I > 2\s(I)'
_cod_data_source_file 8a.cif
_cod_data_source_block a50124c
_cod_original_cell_volume 4858.8(18)
_cod_database_code 4126924
_shelx_shelxl_version_number 2014/7
_shelx_space_group_comment
;
The symmetry employed for this shelxl refinement is uniquely defined
by the following loop, which should always be used as a source of
symmetry information in preference to the above space-group names.
They are only intended as comments.
;
_shelx_estimated_absorpt_t_min 0.692
_shelx_estimated_absorpt_t_max 0.879

loop_
_space_group_symop_operation_xyz
'x, y, z'
'-x+1/2, y+1/2, -z+1/2'
'-x, -y, -z'
'x-1/2, -y-1/2, z-1/2'

loop_
_atom_site_label
_atom_site_type_symbol
_atom_site_fract_x
_atom_site_fract_y
_atom_site_fract_z
_atom_site_U_iso_or_equiv
_atom_site_adp_type
_atom_site_occupancy
_atom_site_site_symmetry_order
_atom_site_calc_flag
_atom_site_refinement_flags_posn
_atom_site_refinement_flags_adp
C1 C 1.0886(5) 1.0103(3) 0.5895(2) 0.125(2) Uani 1 1 d . .
H1A H 1.1555 1.0335 0.5845 0.187 Uiso 1 1 calc R U
H1B H 1.0229 1.0332 0.5653 0.187 Uiso 1 1 calc R U
H1C H 1.0899 0.9665 0.5717 0.187 Uiso 1 1 calc R U
C2 C 1.0844(3) 1.0066(2) 0.66369(18) 0.0689(11) Uani 1 1 d . .
H2 H 1.0122 0.9858 0.6663 0.083 Uiso 1 1 calc R U
C3 C 1.0824(6) 1.0755(3) 0.6924(3) 0.145(2) Uani 1 1 d . .
H3A H 1.1546 1.0961 0.6947 0.218 Uiso 1 1 calc R U
H3B H 1.0669 1.0730 0.7368 0.218 Uiso 1 1 calc R U
H3C H 1.0246 1.1010 0.6638 0.218 Uiso 1 1 calc R U
C4 C 1.1767(3) 0.96389(17) 0.70371(16) 0.0513(8) Uani 1 1 d . .
C5 C 1.2883(3) 0.9781(2) 0.7023(2) 0.0711(11) Uani 1 1 d . .
H5 H 1.3040 1.0135 0.6766 0.085 Uiso 1 1 calc R U
C6 C 1.3764(3) 0.9413(2) 0.7379(2) 0.0817(13) Uani 1 1 d . .
H6 H 1.4507 0.9521 0.7367 0.098 Uiso 1 1 calc R U
C7 C 1.3540(3) 0.8892(2) 0.7746(2) 0.0713(11) Uani 1 1 d . .
H7 H 1.4141 0.8644 0.7984 0.086 Uiso 1 1 calc R U
C8 C 1.2436(3) 0.87125(17) 0.77828(16) 0.0507(8) Uani 1 1 d . .
C9 C 1.1540(2) 0.90984(15) 0.74241(14) 0.0411(7) Uani 1 1 d . .
C10 C 1.2264(3) 0.81162(19) 0.82102(18) 0.0613(10) Uani 1 1 d . .
H10 H 1.1450 0.8060 0.8180 0.074 Uiso 1 1 calc R U
C11 C 1.2828(4) 0.8228(2) 0.8950(2) 0.0855(13) Uani 1 1 d . .
H11A H 1.3636 0.8209 0.9001 0.128 Uiso 1 1 calc R U
H11B H 1.2589 0.7891 0.9222 0.128 Uiso 1 1 calc R U
H11C H 1.2615 0.8652 0.9091 0.128 Uiso 1 1 calc R U
C12 C 1.2728(4) 0.7480(2) 0.7963(2) 0.0892(14) Uani 1 1 d . .
H12A H 1.2354 0.7398 0.7504 0.134 Uiso 1 1 calc R U
H12B H 1.2593 0.7118 0.8241 0.134 Uiso 1 1 calc R U
H12C H 1.3526 0.7526 0.7990 0.134 Uiso 1 1 calc R U
C13 C 0.9861(2) 0.89964(13) 0.79025(13) 0.0337(6) Uani 1 1 d . .
C14 C 1.0407(2) 0.92747(16) 0.85722(14) 0.0430(7) Uani 1 1 d . .
C15 C 1.1032(3) 0.98455(19) 0.86405(17) 0.0592(9) Uani 1 1 d . .
H15 H 1.1125 1.0072 0.8257 0.071 Uiso 1 1 calc R U
C16 C 1.1525(3) 1.0089(2) 0.9274(2) 0.0807(13) Uani 1 1 d . .
H16 H 1.1941 1.0478 0.9312 0.097 Uiso 1 1 calc R U
C17 C 1.1403(4) 0.9762(3) 0.9837(2) 0.0946(16) Uani 1 1 d . .
H17 H 1.1728 0.9930 1.0260 0.114 Uiso 1 1 calc R U
C18 C 1.0806(4) 0.9190(3) 0.97857(19) 0.0940(15) Uani 1 1 d . .
H18 H 1.0741 0.8961 1.0173 0.113 Uiso 1 1 calc R U
C19 C 1.0292(3) 0.8945(2) 0.91522(15) 0.0629(10) Uani 1 1 d . .
H19 H 0.9871 0.8558 0.9119 0.075 Uiso 1 1 calc R U
C20 C 0.7958(3) 1.01369(15) 0.77577(15) 0.0483(8) Uani 1 1 d . .
H20 H 0.8554 0.9964 0.7544 0.058 Uiso 1 1 calc R U
C21 C 0.6989(3) 1.03757(18) 0.72019(18) 0.0708(11) Uani 1 1 d . .
H21A H 0.6411 1.0569 0.7401 0.106 Uiso 1 1 calc R U
H21B H 0.6678 1.0010 0.6923 0.106 Uiso 1 1 calc R U
H21C H 0.7266 1.0699 0.6931 0.106 Uiso 1 1 calc R U
C22 C 0.8450(3) 1.07080(17) 0.82101(19) 0.0660(10) Uani 1 1 d . .
H22A H 0.8768 1.1025 0.7952 0.099 Uiso 1 1 calc R U
H22B H 0.9031 1.0547 0.8573 0.099 Uiso 1 1 calc R U
H22C H 0.7863 1.0912 0.8391 0.099 Uiso 1 1 calc R U
C23 C 0.7577(2) 0.95831(15) 0.81600(13) 0.0380(7) Uani 1 1 d . .
C24 C 0.6733(3) 0.97199(17) 0.85189(16) 0.0513(8) Uani 1 1 d . .
H24 H 0.6449 1.0146 0.8517 0.062 Uiso 1 1 calc R U
C25 C 0.6320(3) 0.92378(19) 0.88729(17) 0.0581(9) Uani 1 1 d . .
H25 H 0.5759 0.9337 0.9109 0.070 Uiso 1 1 calc R U
C26 C 0.6729(3) 0.86129(19) 0.88791(17) 0.0572(9) Uani 1 1 d . .
H26 H 0.6446 0.8290 0.9124 0.069 Uiso 1 1 calc R U
C27 C 0.7560(3) 0.84453(16) 0.85296(16) 0.0470(8) Uani 1 1 d . .
C28 C 0.7990(2) 0.89390(14) 0.81701(13) 0.0349(6) Uani 1 1 d . .
C29 C 0.7972(4) 0.77302(19) 0.8554(2) 0.0723(12) Uani 1 1 d . .
H29 H 0.8599 0.7706 0.8318 0.087 Uiso 1 1 calc R U
C30 C 0.8396(4) 0.7481(2) 0.9272(2) 0.1048(17) Uani 1 1 d . .
H30A H 0.7771 0.7445 0.9494 0.157 Uiso 1 1 calc R U
H30B H 0.8944 0.7784 0.9515 0.157 Uiso 1 1 calc R U
H30C H 0.8739 0.7055 0.9259 0.157 Uiso 1 1 calc R U
C31 C 0.7029(5) 0.7284(2) 0.8190(2) 0.1035(16) Uani 1 1 d . .
H31A H 0.7277 0.6833 0.8236 0.155 Uiso 1 1 calc R U
H31B H 0.6840 0.7399 0.7720 0.155 Uiso 1 1 calc R U
H31C H 0.6375 0.7336 0.8383 0.155 Uiso 1 1 calc R U
C32 C 0.6021(3) 0.8541(2) 0.6591(2) 0.0706(11) Uani 1 1 d . .
H32A H 0.6121 0.8961 0.6383 0.085 Uiso 1 1 calc R U
H32B H 0.6029 0.8613 0.7065 0.085 Uiso 1 1 calc R U
C33 C 0.4948(4) 0.8229(3) 0.6250(4) 0.137(3) Uani 1 1 d . .
H33A H 0.4363 0.8308 0.6502 0.164 Uiso 1 1 calc R U
H33B H 0.4698 0.8407 0.5799 0.164 Uiso 1 1 calc R U
C34 C 0.5168(4) 0.7545(3) 0.6221(3) 0.121(2) Uani 1 1 d . .
H34A H 0.4729 0.7356 0.5808 0.146 Uiso 1 1 calc R U
H34B H 0.4970 0.7319 0.6602 0.146 Uiso 1 1 calc R U
C35 C 0.6390(3) 0.7479(2) 0.6241(2) 0.0751(11) Uani 1 1 d . .
H35A H 0.6702 0.7109 0.6524 0.090 Uiso 1 1 calc R U
H35B H 0.6520 0.7405 0.5790 0.090 Uiso 1 1 calc R U
C36 C 0.7036(3) 0.91602(19) 0.51417(16) 0.0538(9) Uani 1 1 d . .
C37 C 0.6328(3) 0.9632(2) 0.4810(2) 0.0773(12) Uani 1 1 d . .
H37 H 0.6380 1.0059 0.4982 0.093 Uiso 1 1 calc R U
C38 C 0.5541(4) 0.9498(3) 0.4233(3) 0.1052(17) Uani 1 1 d . .
H38 H 0.5071 0.9833 0.4022 0.126 Uiso 1 1 calc R U
C39 C 0.5440(4) 0.8884(4) 0.3965(2) 0.1011(17) Uani 1 1 d . .
H39 H 0.4905 0.8795 0.3573 0.121 Uiso 1 1 calc R U
C40 C 0.6129(4) 0.8400(3) 0.4277(2) 0.0885(14) Uani 1 1 d . .
H40 H 0.6069 0.7976 0.4097 0.106 Uiso 1 1 calc R U
C41 C 0.6928(3) 0.8534(2) 0.4864(2) 0.0712(11) Uani 1 1 d . .
H41 H 0.7396 0.8198 0.5074 0.085 Uiso 1 1 calc R U
C42 C 0.9865(4) 0.8269(3) 0.5228(2) 0.1011(17) Uani 1 1 d . .
H42A H 0.9588 0.8713 0.5121 0.121 Uiso 1 1 calc R U
H42B H 0.9314 0.7959 0.4987 0.121 Uiso 1 1 calc R U
C43 C 1.0976(5) 0.8175(4) 0.5042(3) 0.164(3) Uani 1 1 d . .
H43A H 1.0898 0.7898 0.4645 0.197 Uiso 1 1 calc R U
H43B H 1.1292 0.8596 0.4949 0.197 Uiso 1 1 calc R U
C44 C 1.1686(5) 0.7863(6) 0.5613(3) 0.266(7) Uani 1 1 d . U
H44A H 1.1808 0.7406 0.5507 0.319 Uiso 1 1 calc R U
H44B H 1.2417 0.8081 0.5716 0.319 Uiso 1 1 calc R U
C45 C 1.1201(3) 0.7892(2) 0.61643(19) 0.0683(10) Uani 1 1 d . .
H45A H 1.1643 0.8175 0.6507 0.082 Uiso 1 1 calc R U
H45B H 1.1172 0.7455 0.6355 0.082 Uiso 1 1 calc R U
C46 C 0.9714(3) 0.65720(15) 0.65811(16) 0.0473(8) Uani 1 1 d . .
C47 C 1.0626(3) 0.61677(17) 0.68319(17) 0.0551(9) Uani 1 1 d . .
H47 H 1.0981 0.6196 0.7285 0.066 Uiso 1 1 calc R U
C48 C 1.1017(3) 0.57238(18) 0.64205(19) 0.0638(10) Uani 1 1 d . .
H48 H 1.1637 0.5460 0.6599 0.077 Uiso 1 1 calc R U
C49 C 1.0507(3) 0.56645(19) 0.57548(19) 0.0657(10) Uani 1 1 d . .
H49 H 1.0783 0.5369 0.5478 0.079 Uiso 1 1 calc R U
C50 C 0.9584(3) 0.6047(2) 0.55034(18) 0.0696(11) Uani 1 1 d . .
H50 H 0.9218 0.6004 0.5053 0.083 Uiso 1 1 calc R U
C51 C 0.9187(3) 0.64964(18) 0.59088(18) 0.0608(10) Uani 1 1 d . .
H51 H 0.8557 0.6752 0.5728 0.073 Uiso 1 1 calc R U
O1 O 0.69126(17) 0.80837(11) 0.65136(12) 0.0553(6) Uani 1 1 d . .
O2 O 1.00645(19) 0.81540(12) 0.59449(11) 0.0574(6) Uani 1 1 d . .
N1 N 1.03857(18) 0.89261(12) 0.73919(11) 0.0354(5) Uani 1 1 d . .
N2 N 0.87983(18) 0.87686(11) 0.77694(10) 0.0330(5) Uani 1 1 d . .
S1 S 0.92361(8) 0.71277(4) 0.71312(5) 0.0601(3) Uani 1 1 d . .
S2 S 0.80725(8) 0.93750(5) 0.58581(4) 0.0633(3) Uani 1 1 d . .
Y1 Y 0.88598(2) 0.83732(2) 0.66962(2) 0.03561(10) Uani 1 1 d . .

loop_
_atom_site_aniso_label
_atom_site_aniso_U_11
_atom_site_aniso_U_22
_atom_site_aniso_U_33
_atom_site_aniso_U_23
_atom_site_aniso_U_13
_atom_site_aniso_U_12
C1 0.156(5) 0.154(5) 0.059(3) 0.027(3) 0.010(3) -0.015(4)
C2 0.072(3) 0.070(3) 0.063(2) 0.021(2) 0.0086(19) -0.025(2)
C3 0.197(7) 0.091(4) 0.127(5) 0.007(4) -0.012(4) 0.042(4)
C4 0.052(2) 0.061(2) 0.0437(18) -0.0083(16) 0.0158(15) -0.0184(17)
C5 0.065(3) 0.082(3) 0.072(3) -0.015(2) 0.027(2) -0.034(2)
C6 0.043(2) 0.106(4) 0.103(3) -0.036(3) 0.029(2) -0.029(2)
C7 0.036(2) 0.082(3) 0.093(3) -0.023(2) 0.0082(19) 0.000(2)
C8 0.0409(18) 0.055(2) 0.056(2) -0.0165(17) 0.0091(15) -0.0023(16)
C9 0.0366(17) 0.0497(19) 0.0371(16) -0.0126(14) 0.0075(13) -0.0093(15)
C10 0.047(2) 0.064(2) 0.065(2) -0.0012(19) -0.0041(17) 0.0114(18)
C11 0.073(3) 0.101(4) 0.071(3) 0.001(2) -0.012(2) 0.014(2)
C12 0.094(3) 0.065(3) 0.098(3) -0.010(2) -0.004(3) 0.021(2)
C13 0.0353(16) 0.0304(16) 0.0341(15) 0.0027(12) 0.0044(12) 0.0035(13)
C14 0.0353(16) 0.055(2) 0.0373(17) -0.0105(15) 0.0053(13) 0.0016(15)
C15 0.051(2) 0.074(3) 0.053(2) -0.0223(19) 0.0144(16) -0.0126(19)
C16 0.058(2) 0.103(3) 0.081(3) -0.041(3) 0.013(2) -0.023(2)
C17 0.069(3) 0.157(5) 0.055(3) -0.047(3) 0.005(2) -0.018(3)
C18 0.084(3) 0.154(5) 0.039(2) -0.002(3) 0.003(2) -0.003(3)
C19 0.062(2) 0.084(3) 0.0376(19) -0.0005(18) 0.0008(16) -0.002(2)
C20 0.055(2) 0.0386(19) 0.0506(19) -0.0026(15) 0.0104(15) 0.0080(15)
C21 0.088(3) 0.053(2) 0.063(2) 0.0037(19) -0.002(2) 0.011(2)
C22 0.072(2) 0.045(2) 0.079(3) -0.0095(19) 0.010(2) -0.0043(18)
C23 0.0364(16) 0.0420(18) 0.0330(15) -0.0053(13) 0.0014(12) 0.0048(14)
C24 0.0471(19) 0.051(2) 0.055(2) -0.0130(17) 0.0090(16) 0.0116(17)
C25 0.048(2) 0.074(3) 0.059(2) -0.0121(19) 0.0248(17) 0.0039(19)
C26 0.055(2) 0.063(2) 0.060(2) 0.0018(18) 0.0286(17) -0.0019(18)
C27 0.0498(19) 0.047(2) 0.0497(18) 0.0016(15) 0.0220(15) 0.0033(15)
C28 0.0337(15) 0.0412(18) 0.0289(14) -0.0037(13) 0.0043(12) 0.0017(13)
C29 0.095(3) 0.054(2) 0.086(3) 0.016(2) 0.060(2) 0.009(2)
C30 0.104(4) 0.092(4) 0.129(4) 0.059(3) 0.051(3) 0.024(3)
C31 0.161(5) 0.053(3) 0.106(4) -0.010(3) 0.049(3) -0.015(3)
C32 0.046(2) 0.071(3) 0.095(3) -0.009(2) 0.016(2) 0.0081(19)
C33 0.051(3) 0.149(6) 0.201(7) -0.075(5) 0.005(3) 0.005(3)
C34 0.056(3) 0.113(5) 0.191(6) -0.059(4) 0.016(3) -0.028(3)
C35 0.059(2) 0.061(3) 0.101(3) -0.020(2) 0.009(2) -0.012(2)
C36 0.0432(19) 0.075(3) 0.0441(18) 0.0155(18) 0.0103(15) 0.0040(18)
C37 0.072(3) 0.084(3) 0.070(3) 0.022(2) 0.001(2) 0.016(2)
C38 0.082(3) 0.134(5) 0.086(4) 0.039(3) -0.014(3) 0.023(3)
C39 0.070(3) 0.160(6) 0.065(3) 0.016(4) -0.005(2) -0.001(4)
C40 0.068(3) 0.114(4) 0.082(3) -0.022(3) 0.010(2) -0.016(3)
C41 0.060(2) 0.083(3) 0.066(2) -0.006(2) 0.0023(19) 0.004(2)
C42 0.087(3) 0.170(5) 0.051(2) -0.004(3) 0.024(2) 0.023(3)
C43 0.116(5) 0.320(10) 0.071(3) 0.024(5) 0.056(3) 0.073(5)
C44 0.099(5) 0.61(2) 0.101(5) 0.087(8) 0.054(4) 0.141(8)
C45 0.062(2) 0.079(3) 0.070(2) -0.005(2) 0.025(2) 0.009(2)
C46 0.0497(19) 0.0385(18) 0.055(2) 0.0030(15) 0.0130(15) 0.0005(15)
C47 0.056(2) 0.055(2) 0.052(2) 0.0005(17) 0.0081(16) 0.0081(18)
C48 0.058(2) 0.062(2) 0.072(3) 0.003(2) 0.0136(19) 0.0208(19)
C49 0.075(3) 0.059(2) 0.068(3) -0.008(2) 0.025(2) 0.007(2)
C50 0.079(3) 0.074(3) 0.052(2) -0.009(2) 0.0047(19) 0.002(2)
C51 0.057(2) 0.057(2) 0.064(2) 0.0035(18) 0.0035(18) 0.0104(18)
O1 0.0390(12) 0.0455(13) 0.0794(16) -0.0070(12) 0.0083(11) -0.0029(11)
O2 0.0567(14) 0.0731(16) 0.0482(13) -0.0032(12) 0.0241(11) 0.0048(12)
N1 0.0334(13) 0.0409(14) 0.0321(12) -0.0011(10) 0.0074(10) -0.0028(11)
N2 0.0340(13) 0.0332(14) 0.0334(12) -0.0006(10) 0.0107(10) 0.0025(10)
S1 0.0761(6) 0.0450(5) 0.0655(6) 0.0051(4) 0.0293(5) 0.0140(5)
S2 0.0723(6) 0.0557(6) 0.0540(5) 0.0101(4) -0.0041(5) -0.0010(5)
Y1 0.03522(16) 0.03788(17) 0.03348(15) -0.00344(13) 0.00667(11) -0.00066(13)

loop_
_atom_type_symbol
_atom_type_description
_atom_type_scat_dispersion_real
_atom_type_scat_dispersion_imag
_atom_type_scat_source
C C 0.0033 0.0016 'International Tables Vol C Tables 4.2.6.8 and 6.1.1.4'
H H 0.0000 0.0000 'International Tables Vol C Tables 4.2.6.8 and 6.1.1.4'
N N 0.0061 0.0033 'International Tables Vol C Tables 4.2.6.8 and 6.1.1.4'
S S 0.1246 0.1234 'International Tables Vol C Tables 4.2.6.8 and 6.1.1.4'
Y Y -2.7962 3.5667 'International Tables Vol C Tables 4.2.6.8 and 6.1.1.4'
O O 0.0106 0.0060 'International Tables Vol C Tables 4.2.6.8 and 6.1.1.4'

loop_
_geom_angle_atom_site_label_1
_geom_angle_atom_site_label_2
_geom_angle_atom_site_label_3
_geom_angle
C2 C1 H1A 109.5
C2 C1 H1B 109.5
H1A C1 H1B 109.5
C2 C1 H1C 109.5
H1A C1 H1C 109.5
H1B C1 H1C 109.5
C4 C2 C3 113.1(3)
C4 C2 C1 112.7(4)
C3 C2 C1 109.9(4)
C4 C2 H2 106.9
C3 C2 H2 106.9
C1 C2 H2 106.9
C2 C3 H3A 109.5
C2 C3 H3B 109.5
H3A C3 H3B 109.5
C2 C3 H3C 109.5
H3A C3 H3C 109.5
H3B C3 H3C 109.5
C5 C4 C9 118.6(3)
C5 C4 C2 118.9(3)
C9 C4 C2 122.5(3)
C6 C5 C4 121.7(4)
C6 C5 H5 119.1
C4 C5 H5 119.1
C7 C6 C5 119.4(4)
C7 C6 H6 120.3
C5 C6 H6 120.3
C6 C7 C8 122.4(4)
C6 C7 H7 118.8
C8 C7 H7 118.8
C7 C8 C9 117.8(3)
C7 C8 C10 118.8(3)
C9 C8 C10 123.5(3)
C8 C9 C4 120.0(3)
C8 C9 N1 121.7(3)
C4 C9 N1 118.0(3)
C11 C10 C8 110.7(3)
C11 C10 C12 109.1(3)
C8 C10 C12 112.3(3)
C11 C10 H10 108.2
C8 C10 H10 108.2
C12 C10 H10 108.2
C10 C11 H11A 109.5
C10 C11 H11B 109.5
H11A C11 H11B 109.5
C10 C11 H11C 109.5
H11A C11 H11C 109.5
H11B C11 H11C 109.5
C10 C12 H12A 109.5
C10 C12 H12B 109.5
H12A C12 H12B 109.5
C10 C12 H12C 109.5
H12A C12 H12C 109.5
H12B C12 H12C 109.5
N1 C13 N2 113.7(2)
N1 C13 C14 123.8(2)
N2 C13 C14 122.5(2)
N1 C13 Y1 57.31(13)
N2 C13 Y1 56.42(13)
C14 C13 Y1 175.3(2)
C15 C14 C19 118.3(3)
C15 C14 C13 122.7(3)
C19 C14 C13 119.1(3)
C14 C15 C16 120.9(4)
C14 C15 H15 119.6
C16 C15 H15 119.6
C17 C16 C15 120.2(4)
C17 C16 H16 119.9
C15 C16 H16 119.9
C16 C17 C18 120.3(4)
C16 C17 H17 119.9
C18 C17 H17 119.9
C17 C18 C19 120.1(4)
C17 C18 H18 120.0
C19 C18 H18 120.0
C14 C19 C18 120.3(4)
C14 C19 H19 119.9
C18 C19 H19 119.9
C23 C20 C22 111.4(3)
C23 C20 C21 111.1(3)
C22 C20 C21 110.2(3)
C23 C20 H20 108.0
C22 C20 H20 108.0
C21 C20 H20 108.0
C20 C21 H21A 109.5
C20 C21 H21B 109.5
H21A C21 H21B 109.5
C20 C21 H21C 109.5
H21A C21 H21C 109.5
H21B C21 H21C 109.5
C20 C22 H22A 109.5
C20 C22 H22B 109.5
H22A C22 H22B 109.5
C20 C22 H22C 109.5
H22A C22 H22C 109.5
H22B C22 H22C 109.5
C28 C23 C24 118.4(3)
C28 C23 C20 123.5(3)
C24 C23 C20 118.1(3)
C25 C24 C23 121.2(3)
C25 C24 H24 119.4
C23 C24 H24 119.4
C26 C25 C24 119.9(3)
C26 C25 H25 120.1
C24 C25 H25 120.1
C25 C26 C27 121.7(3)
C25 C26 H26 119.2
C27 C26 H26 119.2
C26 C27 C28 118.6(3)
C26 C27 C29 118.8(3)
C28 C27 C29 122.7(3)
C23 C28 C27 120.3(3)
C23 C28 N2 120.0(3)
C27 C28 N2 119.5(3)
C31 C29 C30 109.4(3)
C31 C29 C27 110.1(4)
C30 C29 C27 112.8(3)
C31 C29 H29 108.1
C30 C29 H29 108.1
C27 C29 H29 108.1
C29 C30 H30A 109.5
C29 C30 H30B 109.5
H30A C30 H30B 109.5
C29 C30 H30C 109.5
H30A C30 H30C 109.5
H30B C30 H30C 109.5
C29 C31 H31A 109.5
C29 C31 H31B 109.5
H31A C31 H31B 109.5
C29 C31 H31C 109.5
H31A C31 H31C 109.5
H31B C31 H31C 109.5
O1 C32 C33 105.9(3)
O1 C32 H32A 110.6
C33 C32 H32A 110.6
O1 C32 H32B 110.6
C33 C32 H32B 110.6
H32A C32 H32B 108.7
C34 C33 C32 106.6(4)
C34 C33 H33A 110.4
C32 C33 H33A 110.4
C34 C33 H33B 110.4
C32 C33 H33B 110.4
H33A C33 H33B 108.6
C33 C34 C35 106.5(4)
C33 C34 H34A 110.4
C35 C34 H34A 110.4
C33 C34 H34B 110.4
C35 C34 H34B 110.4
H34A C34 H34B 108.6
O1 C35 C34 106.8(3)
O1 C35 H35A 110.4
C34 C35 H35A 110.4
O1 C35 H35B 110.4
C34 C35 H35B 110.4
H35A C35 H35B 108.6
C37 C36 C41 116.7(3)
C37 C36 S2 119.7(3)
C41 C36 S2 123.5(3)
C36 C37 C38 122.2(5)
C36 C37 H37 118.9
C38 C37 H37 118.9
C39 C38 C37 120.8(5)
C39 C38 H38 119.6
C37 C38 H38 119.6
C40 C39 C38 119.1(5)
C40 C39 H39 120.5
C38 C39 H39 120.5
C39 C40 C41 120.3(5)
C39 C40 H40 119.9
C41 C40 H40 119.9
C36 C41 C40 121.0(4)
C36 C41 H41 119.5
C40 C41 H41 119.5
O2 C42 C43 105.6(4)
O2 C42 H42A 110.6
C43 C42 H42A 110.6
O2 C42 H42B 110.6
C43 C42 H42B 110.6
H42A C42 H42B 108.8
C44 C43 C42 105.8(4)
C44 C43 H43A 110.6
C42 C43 H43A 110.6
C44 C43 H43B 110.6
C42 C43 H43B 110.6
H43A C43 H43B 108.7
C45 C44 C43 110.7(5)
C45 C44 H44A 109.5
C43 C44 H44A 109.5
C45 C44 H44B 109.5
C43 C44 H44B 109.5
H44A C44 H44B 108.1
C44 C45 O2 107.9(4)
C44 C45 H45A 110.1
O2 C45 H45A 110.1
C44 C45 H45B 110.1
O2 C45 H45B 110.1
H45A C45 H45B 108.4
C47 C46 C51 117.5(3)
C47 C46 S1 119.2(3)
C51 C46 S1 123.2(3)
C48 C47 C46 121.0(3)
C48 C47 H47 119.5
C46 C47 H47 119.5
C49 C48 C47 121.0(3)
C49 C48 H48 119.5
C47 C48 H48 119.5
C48 C49 C50 118.7(3)
C48 C49 H49 120.6
C50 C49 H49 120.6
C49 C50 C51 120.8(3)
C49 C50 H50 119.6
C51 C50 H50 119.6
C50 C51 C46 120.9(3)
C50 C51 H51 119.5
C46 C51 H51 119.5
C35 O1 C32 108.1(3)
C35 O1 Y1 127.7(2)
C32 O1 Y1 123.8(2)
C42 O2 C45 108.3(3)
C42 O2 Y1 128.7(2)
C45 O2 Y1 122.95(19)
C13 N1 C9 124.1(2)
C13 N1 Y1 94.30(16)
C9 N1 Y1 141.14(17)
C13 N2 C28 122.7(2)
C13 N2 Y1 95.06(16)
C28 N2 Y1 140.18(17)
C46 S1 Y1 116.67(11)
C36 S2 Y1 115.41(13)
N2 Y1 N1 56.89(8)
N2 Y1 O2 144.22(8)
N1 Y1 O2 87.95(8)
N2 Y1 O1 90.26(8)
N1 Y1 O1 146.60(8)
O2 Y1 O1 125.33(8)
N2 Y1 S1 93.09(6)
N1 Y1 S1 101.23(6)
O2 Y1 S1 87.12(6)
O1 Y1 S1 84.95(6)
N2 Y1 S2 104.61(6)
N1 Y1 S2 98.40(6)
O2 Y1 S2 85.36(6)
O1 Y1 S2 83.22(6)
S1 Y1 S2 158.69(3)
N2 Y1 C13 28.52(7)
N1 Y1 C13 28.39(7)
O2 Y1 C13 115.98(8)
O1 Y1 C13 118.67(8)
S1 Y1 C13 97.28(6)
S2 Y1 C13 103.95(6)

loop_
_geom_bond_atom_site_label_1
_geom_bond_atom_site_label_2
_geom_bond_distance
C1 C2 1.518(5)
C1 H1A 0.9600
C1 H1B 0.9600
C1 H1C 0.9600
C2 C4 1.507(5)
C2 C3 1.517(7)
C2 H2 0.9800
C3 H3A 0.9600
C3 H3B 0.9600
C3 H3C 0.9600
C4 C5 1.385(5)
C4 C9 1.409(4)
C5 C6 1.373(6)
C5 H5 0.9300
C6 C7 1.353(6)
C6 H6 0.9300
C7 C8 1.400(5)
C7 H7 0.9300
C8 C9 1.408(4)
C8 C10 1.527(5)
C9 N1 1.426(4)
C10 C11 1.527(5)
C10 C12 1.532(5)
C10 H10 0.9800
C11 H11A 0.9600
C11 H11B 0.9600
C11 H11C 0.9600
C12 H12A 0.9600
C12 H12B 0.9600
C12 H12C 0.9600
C13 N1 1.331(3)
C13 N2 1.338(3)
C13 C14 1.490(4)
C13 Y1 2.791(3)
C14 C15 1.373(5)
C14 C19 1.385(4)
C15 C16 1.387(5)
C15 H15 0.9300
C16 C17 1.355(6)
C16 H16 0.9300
C17 C18 1.359(7)
C17 H17 0.9300
C18 C19 1.395(5)
C18 H18 0.9300
C19 H19 0.9300
C20 C23 1.516(4)
C20 C22 1.519(4)
C20 C21 1.523(4)
C20 H20 0.9800
C21 H21A 0.9600
C21 H21B 0.9600
C21 H21C 0.9600
C22 H22A 0.9600
C22 H22B 0.9600
C22 H22C 0.9600
C23 C28 1.398(4)
C23 C24 1.400(4)
C24 C25 1.369(5)
C24 H24 0.9300
C25 C26 1.360(5)
C25 H25 0.9300
C26 C27 1.388(4)
C26 H26 0.9300
C27 C28 1.402(4)
C27 C29 1.531(5)
C28 N2 1.438(3)
C29 C31 1.519(6)
C29 C30 1.524(6)
C29 H29 0.9800
C30 H30A 0.9600
C30 H30B 0.9600
C30 H30C 0.9600
C31 H31A 0.9600
C31 H31B 0.9600
C31 H31C 0.9600
C32 O1 1.455(4)
C32 C33 1.478(6)
C32 H32A 0.9700
C32 H32B 0.9700
C33 C34 1.417(7)
C33 H33A 0.9700
C33 H33B 0.9700
C34 C35 1.476(6)
C34 H34A 0.9700
C34 H34B 0.9700
C35 O1 1.437(4)
C35 H35A 0.9700
C35 H35B 0.9700
C36 C37 1.363(5)
C36 C41 1.384(5)
C36 S2 1.760(3)
C37 C38 1.370(6)
C37 H37 0.9300
C38 C39 1.356(7)
C38 H38 0.9300
C39 C40 1.354(7)
C39 H39 0.9300
C40 C41 1.393(6)
C40 H40 0.9300
C41 H41 0.9300
C42 O2 1.441(4)
C42 C43 1.481(6)
C42 H42A 0.9700
C42 H42B 0.9700
C43 C44 1.435(8)
C43 H43A 0.9700
C43 H43B 0.9700
C44 C45 1.368(6)
C44 H44A 0.9700
C44 H44B 0.9700
C45 O2 1.453(4)
C45 H45A 0.9700
C45 H45B 0.9700
C46 C47 1.382(4)
C46 C51 1.385(5)
C46 S1 1.766(3)
C47 C48 1.377(5)
C47 H47 0.9300
C48 C49 1.365(5)
C48 H48 0.9300
C49 C50 1.367(5)
C49 H49 0.9300
C50 C51 1.380(5)
C50 H50 0.9300
C51 H51 0.9300
O1 Y1 2.378(2)
O2 Y1 2.361(2)
N1 Y1 2.356(2)
N2 Y1 2.335(2)
S1 Y1 2.6832(10)
S2 Y1 2.6905(10)
